data_7116488
loop_
_publ_author_name
'Kreye, Markus'
'Freytag, Matthias'
'Jones, Peter G.'
'Williard, Paul G.'
'Bernskoetter, Wesley H.'
'Walter, Marc D.'

_publ_section_title
;
 Homolytic H2 cleavage by a mercury-bridged Ni(i) pincer complex
 [{(PNP)Ni}2{\m-Hg}].
;
_journal_issue 14
_journal_name_full 'Chemical communications (Cambridge, England)'
_journal_page_first 2946
_journal_paper_doi 10.1039/c4cc09743b
_journal_volume 51
_journal_year 2015
_chemical_formula_sum 'C23 H45 N Ni P2'
_chemical_formula_weight 456.25
_chemical_name_common wb30may14
_chemical_name_systematic
; 
 ? 
;
_space_group_IT_number 19
_symmetry_cell_setting orthorhombic
_symmetry_space_group_name_Hall 'P 2ac 2ab'
_symmetry_space_group_name_H-M 'P 21 21 21'
_atom_sites_solution_hydrogens geom
_atom_sites_solution_primary direct
_atom_sites_solution_secondary difmap
_audit_creation_method SHELXL-97
_audit_update_record
;
2014-12-02 deposited with the CCDC.
2015-01-08 downloaded from the CCDC.
;
_cell_angle_alpha 90.00
_cell_angle_beta 90.00
_cell_angle_gamma 90.00
_cell_formula_units_Z 4
_cell_length_a 11.4225(4)
_cell_length_b 14.6398(5)
_cell_length_c 14.9390(5)
_cell_measurement_reflns_used 9911
_cell_measurement_temperature 100(2)
_cell_measurement_theta_max 23.8077
_cell_measurement_theta_min 3.0618
_cell_volume 2498.15(15)
_computing_cell_refinement 'SAINT V8.34A (Bruker AXS Inc., 2013)'
_computing_data_reduction 'SAINT V8.34A (Bruker AXS Inc., 2013)'
_computing_molecular_graphics 'Bruker XP'
_computing_publication_material SHELXL-97
_computing_structure_refinement 'SHELXL-97 (Sheldrick, 1997)'
_computing_structure_solution 'SHELXS-97 (Sheldrick, 1990)'
_diffrn_ambient_temperature 183(2)
_diffrn_detector_area_resol_mean 10.4167
_diffrn_measured_fraction_theta_full 0.998
_diffrn_measured_fraction_theta_max 0.998
_diffrn_radiation_wavelength 0.71073
_diffrn_reflns_av_R_equivalents 0.0287
_diffrn_reflns_av_sigmaI/netI 0.0242
_diffrn_reflns_limit_h_max 12
_diffrn_reflns_limit_h_min -12
_diffrn_reflns_limit_k_max 16
_diffrn_reflns_limit_k_min -16
_diffrn_reflns_limit_l_max 16
_diffrn_reflns_limit_l_min -16
_diffrn_reflns_number 23103
_diffrn_reflns_theta_full 23.85
_diffrn_reflns_theta_max 23.85
_diffrn_reflns_theta_min 1.95
_exptl_absorpt_coefficient_mu 0.913
_exptl_absorpt_correction_T_max 0.8677
_exptl_absorpt_correction_T_min 0.8529
_exptl_absorpt_correction_type multi-scan
_exptl_absorpt_process_details 'SADABS V2012/1 (Bruker AXS Inc.)'
_exptl_crystal_colour 'clear light gold-yellow'
_exptl_crystal_density_diffrn 1.213
_exptl_crystal_density_method 'not measured'
_exptl_crystal_description chunk
_exptl_crystal_F_000 992
_exptl_crystal_size_max 0.18
_exptl_crystal_size_mid 0.18
_exptl_crystal_size_min 0.16
_refine_diff_density_max 0.246
_refine_diff_density_min -0.158
_refine_diff_density_rms 0.037
_refine_ls_abs_structure_details 'Flack H D (1983), Acta Cryst. A39, 876-881'
_refine_ls_abs_structure_Flack 0.012(10)
_refine_ls_extinction_method none
_refine_ls_goodness_of_fit_ref 1.066
_refine_ls_hydrogen_treatment mixed
_refine_ls_matrix_type full
_refine_ls_number_parameters 257
_refine_ls_number_reflns 3827
_refine_ls_number_restraints 0
_refine_ls_restrained_S_all 1.066
_refine_ls_R_factor_all 0.0237
_refine_ls_R_factor_gt 0.0210
_refine_ls_shift/su_max 0.045
_refine_ls_shift/su_mean 0.001
_refine_ls_structure_factor_coef Fsqd
_refine_ls_weighting_details 'calc w=1/[\s^2^(Fo^2^)+(0.0235P)^2^+0.5524P] where P=(Fo^2^+2Fc^2^)/3'
_refine_ls_weighting_scheme calc
_refine_ls_wR_factor_gt 0.0488
_refine_ls_wR_factor_ref 0.0499
_reflns_number_gt 3627
_reflns_number_total 3827
_reflns_threshold_expression >2sigma(I)
_cod_data_source_file c4cc09743b3.cif
_cod_data_source_block wb30may
_cod_database_code 7116488

loop_
_symmetry_equiv_pos_as_xyz
'x, y, z'
'-x+1/2, -y, z+1/2'
'-x, y+1/2, -z+1/2'
'x+1/2, -y+1/2, -z'

loop_
_atom_site_label
_atom_site_type_symbol
_atom_site_fract_x
_atom_site_fract_y
_atom_site_fract_z
_atom_site_U_iso_or_equiv
_atom_site_adp_type
_atom_site_occupancy
_atom_site_symmetry_multiplicity
_atom_site_calc_flag
_atom_site_refinement_flags
Ni Ni 0.74910(2) 0.303657(15) 0.266486(15) 0.02026(8) Uani 1 1 d .
P1 P 0.60044(5) 0.22621(3) 0.20915(3) 0.01942(12) Uani 1 1 d .
P2 P 0.89386(5) 0.35759(3) 0.34832(3) 0.01939(12) Uani 1 1 d .
N N 0.78155(13) 0.19297(11) 0.32740(10) 0.0204(4) Uani 1 1 d .
C1 C 0.70872(17) 0.11894(14) 0.33264(13) 0.0213(5) Uani 1 1 d .
C2 C 0.7490(2) 0.05963(13) 0.39693(12) 0.0278(5) Uani 1 1 d .
H2 H 0.7142 0.0035 0.4145 0.033 Uiso 1 1 calc R
C3 C 0.8531(2) 0.09885(14) 0.43183(15) 0.0290(6) Uani 1 1 d .
H3 H 0.9017 0.0737 0.4772 0.035 Uiso 1 1 calc R
C4 C 0.87041(18) 0.17992(14) 0.38774(13) 0.0233(5) Uani 1 1 d .
C5 C 0.60372(19) 0.11722(14) 0.27316(15) 0.0287(5) Uani 1 1 d .
H5A H 0.5316 0.1110 0.3094 0.034 Uiso 1 1 calc R
H5B H 0.6084 0.0647 0.2315 0.034 Uiso 1 1 calc R
C6 C 0.6187(2) 0.18955(15) 0.08974(14) 0.0286(5) Uani 1 1 d .
C7 C 0.7387(3) 0.1419(2) 0.08728(19) 0.0616(8) Uani 1 1 d .
H7A H 0.7561 0.1228 0.0258 0.092 Uiso 1 1 calc R
H7B H 0.7371 0.0882 0.1264 0.092 Uiso 1 1 calc R
H7C H 0.7992 0.1844 0.1080 0.092 Uiso 1 1 calc R
C8 C 0.6248(3) 0.27133(18) 0.02651(16) 0.0582(9) Uani 1 1 d .
H8A H 0.6836 0.3147 0.0483 0.087 Uiso 1 1 calc R
H8B H 0.5482 0.3014 0.0242 0.087 Uiso 1 1 calc R
H8C H 0.6465 0.2504 -0.0336 0.087 Uiso 1 1 calc R
C9 C 0.5248(3) 0.12329(18) 0.05701(17) 0.0482(7) Uani 1 1 d .
H9A H 0.4511 0.1563 0.0481 0.072 Uiso 1 1 calc R
H9B H 0.5133 0.0751 0.1017 0.072 Uiso 1 1 calc R
H9C H 0.5497 0.0959 0.0003 0.072 Uiso 1 1 calc R
C10 C 0.44918(18) 0.27101(15) 0.23354(15) 0.0273(5) Uani 1 1 d .
C11 C 0.4150(2) 0.34910(19) 0.1706(2) 0.0511(7) Uani 1 1 d .
H11A H 0.4075 0.3256 0.1094 0.077 Uiso 1 1 calc R
H11B H 0.4756 0.3965 0.1722 0.077 Uiso 1 1 calc R
H11C H 0.3401 0.3752 0.1898 0.077 Uiso 1 1 calc R
C12 C 0.3513(2) 0.19938(17) 0.22943(19) 0.0444(6) Uani 1 1 d .
H12A H 0.2768 0.2276 0.2466 0.067 Uiso 1 1 calc R
H12B H 0.3693 0.1493 0.2707 0.067 Uiso 1 1 calc R
H12C H 0.3452 0.1755 0.1683 0.067 Uiso 1 1 calc R
C13 C 0.4573(2) 0.3078(2) 0.32916(16) 0.0474(7) Uani 1 1 d .
H13A H 0.5086 0.3615 0.3302 0.071 Uiso 1 1 calc R
H13B H 0.4896 0.2605 0.3685 0.071 Uiso 1 1 calc R
H13C H 0.3791 0.3250 0.3501 0.071 Uiso 1 1 calc R
C14 C 0.96200(19) 0.25191(14) 0.39146(15) 0.0271(5) Uani 1 1 d .
H14A H 1.0300 0.2345 0.3541 0.033 Uiso 1 1 calc R
H14B H 0.9891 0.2609 0.4538 0.033 Uiso 1 1 calc R
C15 C 1.0198(2) 0.42072(16) 0.29556(15) 0.0318(6) Uani 1 1 d .
C16 C 1.0355(2) 0.3755(2) 0.20354(17) 0.0521(8) Uani 1 1 d .
H16A H 0.9651 0.3856 0.1673 0.078 Uiso 1 1 calc R
H16B H 1.0481 0.3098 0.2114 0.078 Uiso 1 1 calc R
H16C H 1.1033 0.4024 0.1732 0.078 Uiso 1 1 calc R
C17 C 0.9943(2) 0.52322(16) 0.28191(18) 0.0432(7) Uani 1 1 d .
H17A H 0.9900 0.5536 0.3403 0.065 Uiso 1 1 calc R
H17B H 0.9196 0.5305 0.2504 0.065 Uiso 1 1 calc R
H17C H 1.0572 0.5507 0.2463 0.065 Uiso 1 1 calc R
C18 C 1.1344(2) 0.41061(19) 0.34816(18) 0.0425(7) Uani 1 1 d .
H18A H 1.1976 0.4419 0.3161 0.064 Uiso 1 1 calc R
H18B H 1.1536 0.3457 0.3543 0.064 Uiso 1 1 calc R
H18C H 1.1251 0.4378 0.4077 0.064 Uiso 1 1 calc R
C19 C 0.83860(19) 0.41627(14) 0.45200(14) 0.0244(5) Uani 1 1 d .
C20 C 0.7603(3) 0.49765(15) 0.42677(15) 0.0370(6) Uani 1 1 d .
H20A H 0.7266 0.5243 0.4812 0.055 Uiso 1 1 calc R
H20B H 0.6972 0.4767 0.3874 0.055 Uiso 1 1 calc R
H20C H 0.8072 0.5439 0.3957 0.055 Uiso 1 1 calc R
C21 C 0.7622(2) 0.34716(16) 0.50199(14) 0.0359(5) Uani 1 1 d .
H21A H 0.8109 0.2963 0.5228 0.054 Uiso 1 1 calc R
H21B H 0.7014 0.3239 0.4617 0.054 Uiso 1 1 calc R
H21C H 0.7253 0.3770 0.5535 0.054 Uiso 1 1 calc R
C22 C 0.9373(2) 0.44899(16) 0.51328(15) 0.0339(6) Uani 1 1 d .
H22A H 0.9794 0.4993 0.4844 0.051 Uiso 1 1 calc R
H22B H 0.9916 0.3985 0.5246 0.051 Uiso 1 1 calc R
H22C H 0.9042 0.4702 0.5701 0.051 Uiso 1 1 calc R
C23 C 0.7176(2) 0.41836(15) 0.20370(18) 0.0428(7) Uani 1 1 d .
H23A H 0.7669 0.4669 0.2288 0.064 Uiso 1 1 calc R
H23B H 0.6350 0.4347 0.2110 0.064 Uiso 1 1 calc R
H23C H 0.7353 0.4110 0.1399 0.064 Uiso 1 1 calc R

loop_
_atom_site_aniso_label
_atom_site_aniso_U_11
_atom_site_aniso_U_22
_atom_site_aniso_U_33
_atom_site_aniso_U_23
_atom_site_aniso_U_13
_atom_site_aniso_U_12
Ni 0.02434(14) 0.01774(13) 0.01870(13) 0.00412(10) -0.00593(14) -0.00191(13)
P1 0.0229(3) 0.0173(3) 0.0181(3) 0.0017(2) -0.0034(2) -0.0004(2)
P2 0.0206(3) 0.0208(3) 0.0168(3) -0.0012(2) -0.0013(2) 0.0006(2)
N 0.0242(10) 0.0193(9) 0.0177(9) 0.0020(7) -0.0015(7) 0.0026(7)
C1 0.0273(12) 0.0176(11) 0.0189(11) 0.0001(9) 0.0014(9) 0.0036(9)
C2 0.0430(13) 0.0163(10) 0.0242(11) 0.0044(8) 0.0003(14) 0.0031(13)
C3 0.0407(14) 0.0215(12) 0.0249(12) 0.0020(10) -0.0109(11) 0.0109(10)
C4 0.0284(12) 0.0218(12) 0.0196(11) -0.0028(9) -0.0054(10) 0.0091(9)
C5 0.0314(12) 0.0236(11) 0.0311(12) 0.0086(10) -0.0047(11) -0.0043(10)
C6 0.0386(13) 0.0259(11) 0.0214(11) -0.0043(10) 0.0000(10) 0.0007(11)
C7 0.0576(18) 0.0682(19) 0.0589(18) -0.0254(15) 0.0123(18) 0.0124(19)
C8 0.113(3) 0.0394(15) 0.0225(13) 0.0015(11) 0.0145(16) -0.0077(17)
C9 0.071(2) 0.0459(17) 0.0281(14) -0.0096(12) -0.0076(13) -0.0145(15)
C10 0.0254(11) 0.0273(11) 0.0293(12) -0.0013(10) 0.0002(10) 0.0025(9)
C11 0.0398(15) 0.0486(16) 0.0649(19) 0.0147(15) 0.0046(14) 0.0194(14)
C12 0.0259(12) 0.0481(15) 0.0592(17) -0.0044(15) -0.0033(12) -0.0019(11)
C13 0.0396(14) 0.0635(18) 0.0390(15) -0.0142(14) 0.0132(12) -0.0068(14)
C14 0.0252(12) 0.0281(13) 0.0280(12) -0.0053(10) -0.0070(10) 0.0076(10)
C15 0.0311(13) 0.0380(13) 0.0262(13) -0.0039(11) 0.0030(11) -0.0107(11)
C16 0.0483(16) 0.075(2) 0.0330(15) -0.0145(14) 0.0185(13) -0.0244(15)
C17 0.0457(15) 0.0419(15) 0.0420(16) 0.0096(13) -0.0026(13) -0.0166(12)
C18 0.0253(13) 0.0531(16) 0.0491(16) -0.0110(14) 0.0035(12) -0.0093(11)
C19 0.0267(12) 0.0250(12) 0.0215(12) -0.0042(9) -0.0004(10) 0.0057(10)
C20 0.0353(14) 0.0366(13) 0.0389(13) -0.0088(10) -0.0036(14) 0.0147(13)
C21 0.0380(13) 0.0448(13) 0.0249(11) -0.0023(10) 0.0062(13) 0.0080(13)
C22 0.0381(14) 0.0381(14) 0.0254(12) -0.0124(11) -0.0047(11) 0.0070(11)
C23 0.0516(17) 0.0282(12) 0.0485(16) 0.0162(11) -0.0270(13) -0.0105(11)

loop_
_atom_type_symbol
_atom_type_description
_atom_type_scat_dispersion_real
_atom_type_scat_dispersion_imag
_atom_type_scat_source
C C 0.0033 0.0016 'International Tables Vol C Tables 4.2.6.8 and 6.1.1.4'
H H 0.0000 0.0000 'International Tables Vol C Tables 4.2.6.8 and 6.1.1.4'
N N 0.0061 0.0033 'International Tables Vol C Tables 4.2.6.8 and 6.1.1.4'
P P 0.1023 0.0942 'International Tables Vol C Tables 4.2.6.8 and 6.1.1.4'
Ni Ni 0.3393 1.1124 'International Tables Vol C Tables 4.2.6.8 and 6.1.1.4'

loop_
_geom_angle_atom_site_label_1
_geom_angle_atom_site_label_2
_geom_angle_atom_site_label_3
_geom_angle
N Ni C23 179.29(9)
N Ni P2 83.87(5)
C23 Ni P2 95.53(7)
N Ni P1 84.14(5)
C23 Ni P1 96.50(7)
P2 Ni P1 166.89(2)
C5 P1 C6 103.96(10)
C5 P1 C10 102.58(10)
C6 P1 C10 112.70(10)
C5 P1 Ni 102.99(7)
C6 P1 Ni 115.43(8)
C10 P1 Ni 116.76(7)
C14 P2 C19 103.69(10)
C14 P2 C15 103.61(11)
C19 P2 C15 112.15(10)
C14 P2 Ni 102.10(7)
C19 P2 Ni 111.65(7)
C15 P2 Ni 121.14(7)
C1 N C4 107.59(17)
C1 N Ni 125.85(13)
C4 N Ni 125.43(14)
N C1 C2 109.67(19)
N C1 C5 117.88(17)
C2 C1 C5 132.4(2)
C1 C2 C3 106.37(18)
C4 C3 C2 107.11(19)
N C4 C3 109.3(2)
N C4 C14 116.55(18)
C3 C4 C14 134.2(2)
C1 C5 P1 107.92(14)
C9 C6 C8 109.4(2)
C9 C6 C7 109.3(2)
C8 C6 C7 107.5(2)
C9 C6 P1 114.12(16)
C8 C6 P1 111.67(15)
C7 C6 P1 104.58(16)
C13 C10 C11 109.0(2)
C13 C10 C12 108.8(2)
C11 C10 C12 107.5(2)
C13 C10 P1 104.32(16)
C11 C10 P1 112.02(16)
C12 C10 P1 115.01(15)
C4 C14 P2 106.51(14)
C18 C15 C16 108.5(2)
C18 C15 C17 108.8(2)
C16 C15 C17 108.8(2)
C18 C15 P2 112.96(17)
C16 C15 P2 104.63(16)
C17 C15 P2 112.91(17)
C22 C19 C21 109.60(19)
C22 C19 C20 109.45(19)
C21 C19 C20 107.48(19)
C22 C19 P2 112.87(15)
C21 C19 P2 106.94(14)
C20 C19 P2 110.34(15)

loop_
_geom_bond_atom_site_label_1
_geom_bond_atom_site_label_2
_geom_bond_distance
Ni N 1.8951(16)
Ni C23 1.957(2)
Ni P2 2.2027(6)
Ni P1 2.2142(6)
P1 C5 1.860(2)
P1 C6 1.875(2)
P1 C10 1.884(2)
P2 C14 1.848(2)
P2 C19 1.880(2)
P2 C15 1.882(2)
N C1 1.368(3)
N C4 1.371(3)
C1 C2 1.374(3)
C1 C5 1.493(3)
C2 C3 1.420(3)
C3 C4 1.372(3)
C4 C14 1.486(3)
C6 C9 1.526(3)
C6 C8 1.527(3)
C6 C7 1.538(4)
C10 C13 1.530(3)
C10 C11 1.531(3)
C10 C12 1.534(3)
C15 C18 1.534(3)
C15 C16 1.536(3)
C15 C17 1.542(3)
C19 C22 1.530(3)
C19 C21 1.531(3)
C19 C20 1.536(3)

loop_
_geom_torsion_atom_site_label_1
_geom_torsion_atom_site_label_2
_geom_torsion_atom_site_label_3
_geom_torsion_atom_site_label_4
_geom_torsion
N Ni P1 C5 7.46(9)
C23 Ni P1 C5 -172.84(12)
P2 Ni P1 C5 -16.48(14)
N Ni P1 C6 -105.11(9)
C23 Ni P1 C6 74.58(12)
P2 Ni P1 C6 -129.05(12)
N Ni P1 C10 118.97(9)
C23 Ni P1 C10 -61.33(12)
P2 Ni P1 C10 95.04(13)
N Ni P2 C14 13.99(9)
C23 Ni P2 C14 -165.65(11)
P1 Ni P2 C14 37.94(14)
N Ni P2 C19 -96.23(9)
C23 Ni P2 C19 84.14(11)
P1 Ni P2 C19 -72.27(13)
N Ni P2 C15 128.24(10)
C23 Ni P2 C15 -51.40(12)
P1 Ni P2 C15 152.19(13)
C23 Ni N C1 -166(23)
P2 Ni N C1 163.10(16)
P1 Ni N C1 -11.59(15)
C23 Ni N C4 28(8)
P2 Ni N C4 -3.24(15)
P1 Ni N C4 -177.93(16)
C4 N C1 C2 1.1(2)
Ni N C1 C2 -167.21(14)
C4 N C1 C5 179.65(18)
Ni N C1 C5 11.3(3)
N C1 C2 C3 -1.0(2)
C5 C1 C2 C3 -179.2(2)
C1 C2 C3 C4 0.4(2)
C1 N C4 C3 -0.9(2)
Ni N C4 C3 167.55(14)
C1 N C4 C14 178.49(17)
Ni N C4 C14 -13.1(2)
C2 C3 C4 N 0.3(2)
C2 C3 C4 C14 -178.9(2)
N C1 C5 P1 -2.6(2)
C2 C1 C5 P1 175.5(2)
C6 P1 C5 C1 116.20(16)
C10 P1 C5 C1 -126.23(15)
Ni P1 C5 C1 -4.57(16)
C5 P1 C6 C9 58.34(19)
C10 P1 C6 C9 -52.0(2)
Ni P1 C6 C9 170.35(15)
C5 P1 C6 C8 -176.92(19)
C10 P1 C6 C8 72.8(2)
Ni P1 C6 C8 -64.9(2)
C5 P1 C6 C7 -61.00(18)
C10 P1 C6 C7 -171.32(17)
Ni P1 C6 C7 51.01(18)
C5 P1 C10 C13 75.73(17)
C6 P1 C10 C13 -173.09(16)
Ni P1 C10 C13 -36.02(17)
C5 P1 C10 C11 -166.45(17)
C6 P1 C10 C11 -55.3(2)
Ni P1 C10 C11 81.80(18)
C5 P1 C10 C12 -43.37(19)
C6 P1 C10 C12 67.8(2)
Ni P1 C10 C12 -155.12(15)
N C4 C14 P2 23.8(2)
C3 C4 C14 P2 -157.1(2)
C19 P2 C14 C4 93.15(16)
C15 P2 C14 C4 -149.57(15)
Ni P2 C14 C4 -22.99(15)
C14 P2 C15 C18 -37.43(19)
C19 P2 C15 C18 73.76(19)
Ni P2 C15 C18 -150.89(14)
C14 P2 C15 C16 80.37(19)
C19 P2 C15 C16 -168.44(17)
Ni P2 C15 C16 -33.1(2)
C14 P2 C15 C17 -161.42(17)
C19 P2 C15 C17 -50.2(2)
Ni P2 C15 C17 85.11(18)
C14 P2 C19 C22 67.05(17)
C15 P2 C19 C22 -44.09(19)
Ni P2 C19 C22 176.25(13)
C14 P2 C19 C21 -53.55(17)
C15 P2 C19 C21 -164.69(15)
Ni P2 C19 C21 55.65(16)
C14 P2 C19 C20 -170.14(17)
C15 P2 C19 C20 78.72(19)
Ni P2 C19 C20 -60.95(17)
